data_4326654
loop_
_publ_author_name
'Yves Canac'
'Nathalie Debono'
'Christine Lepetit'
'Carine Duhayon'
'Remi Chauvin'

_publ_contact_author_address
; 
Centre National de Recherche Scientifique
Laboratoire de Chimie de Coordination
205, route de Narbonne
31077 - Toulouse cedex 04
;
_publ_contact_author_email canac@lcc-toulouse.fr
_publ_contact_author_name 'Yves Canac'
_publ_section_title
;
 Flexible Diphosphine Ligands with Overall Charges of 0, +1, and +2:
 Critical Role of the Electrostatics in Favoring Trans over Cis
 Coordination
;
_journal_name_full 'Inorganic Chemistry'
_journal_page_first 10810
_journal_page_last 10819
_journal_paper_doi 10.1021/ic201342z
_journal_volume 50
_journal_year 2011
_chemical_formula_moiety 'C38 H34 Cl2 N4 P2 Pd, 2(C F3 O3 S), 2(C2 H3 N) '
_chemical_formula_sum 'C44 H40 Cl2 F6 N6 O6 P2 Pd S2'
_chemical_formula_weight 1166.21
_space_group_IT_number 14
_symmetry_cell_setting monoclinic
_symmetry_space_group_name_Hall '-P 2yn'
_symmetry_space_group_name_H-M 'P 1 21/n 1'
_atom_sites_solution_hydrogens geom
_atom_sites_solution_primary direct
_audit_creation_date 08-01-18
_audit_creation_method CRYSTALS_ver_12.84
_cell_angle_alpha 90
_cell_angle_beta 103.697(3)
_cell_angle_gamma 90
_cell_formula_units_Z 4
_cell_length_a 16.8049(4)
_cell_length_b 16.7864(4)
_cell_length_c 17.5998(5)
_cell_measurement_reflns_used 6523
_cell_measurement_temperature 180
_cell_measurement_theta_max 29
_cell_measurement_theta_min 3
_cell_volume 4823.6(2)
_computing_cell_refinement 'CrysAlis RED, (Oxford Diffraction, 2002)'
_computing_data_collection 'Xcalibur, (Oxford Diffraction, 2002)'
_computing_data_reduction 'CrysAlis RED, (Oxford Diffraction, 2002)'
_computing_molecular_graphics 'CAMERON (Watkin et al., 1996)'
_computing_publication_material 'CRYSTALS (Betteridge et al., 2003)'
_computing_structure_refinement 'CRYSTALS (Betteridge et al., 2003)'
_computing_structure_solution 'SIR92 (Altomare et al., 1994)'
_diffrn_ambient_temperature 180
_diffrn_measured_fraction_theta_full 0.998
_diffrn_measured_fraction_theta_max 0.998
_diffrn_measurement_device_type 'Oxford Diffraction XCALIBUR'
_diffrn_measurement_method '\f & \w scans'
_diffrn_radiation_monochromator graphite
_diffrn_radiation_type 'Mo K\a'
_diffrn_radiation_wavelength 0.71073
_diffrn_reflns_av_R_equivalents 0.060
_diffrn_reflns_limit_h_max 23
_diffrn_reflns_limit_h_min -23
_diffrn_reflns_limit_k_max 22
_diffrn_reflns_limit_k_min -22
_diffrn_reflns_limit_l_max 24
_diffrn_reflns_limit_l_min -24
_diffrn_reflns_number 45594
_diffrn_reflns_theta_full 29.106
_diffrn_reflns_theta_max 29.106
_diffrn_reflns_theta_min 2.674
_diffrn_standards_number 0
_exptl_absorpt_coefficient_mu 0.726
_exptl_absorpt_correction_T_max 0.90
_exptl_absorpt_correction_T_min 0.71
_exptl_absorpt_correction_type multi-scan
_exptl_absorpt_process_details
;
CrysAlis RED, Oxford Diffraction Ltd.,
Version 1.171.31.5 (release 28-08-2006 CrysAlis171 .NET)
(compiled Aug 28 2006,13:05:05)
empirical absorption correction using spherical harmonics,
 implemented in SCALE3 ABSPACK scaling algorithm.
;
_exptl_crystal_colour yellow
_exptl_crystal_density_diffrn 1.606
_exptl_crystal_description stick
_exptl_crystal_F_000 2360
_exptl_crystal_size_max 0.40
_exptl_crystal_size_mid 0.20
_exptl_crystal_size_min 0.15
_refine_diff_density_max 0.64
_refine_diff_density_min -0.44
_refine_ls_extinction_method none
_refine_ls_goodness_of_fit_ref 1.0010
_refine_ls_hydrogen_treatment constr
_refine_ls_matrix_type full
_refine_ls_number_parameters 622
_refine_ls_number_reflns 6390
_refine_ls_number_restraints 0
_refine_ls_R_factor_all 0.0777
_refine_ls_R_factor_gt 0.0299
_refine_ls_shift/su_max 0.001875
_refine_ls_structure_factor_coef F
_refine_ls_weighting_details
;
 Method= Quasi-Unit weights 
 W = 1.0 or 1./2F 
;
_refine_ls_weighting_scheme calc
_refine_ls_wR_factor_all 0.1283
_refine_ls_wR_factor_gt 0.0330
_refine_ls_wR_factor_ref 0.0330
_reflns_limit_h_max 22
_reflns_limit_h_min -22
_reflns_limit_k_max 22
_reflns_limit_k_min 0
_reflns_limit_l_max 24
_reflns_limit_l_min 0
_reflns_number_gt 6390
_reflns_number_total 12882
_reflns_threshold_expression I>1.6\s(I)
_cod_data_source_file ic201342z_si_002_3.cif
_cod_data_source_block CRYSTALS_cif-cpd6
_cod_original_sg_symbol_H-M 'P 1 21/n 1 '
_cod_original_formula_sum 'C44 H40 Cl2 F6 N6 O6 P2 Pd1 S2'
_cod_database_code 4326654

loop_
_symmetry_equiv_pos_as_xyz
x,y,z
-x,-y,-z
-x+1/2,y+1/2,-z+1/2
x+1/2,-y+1/2,z+1/2

loop_
_atom_site_label
_atom_site_type_symbol
_atom_site_fract_x
_atom_site_fract_y
_atom_site_fract_z
_atom_site_U_iso_or_equiv
_atom_site_occupancy
_atom_site_adp_type
_atom_site_refinement_flags_posn
Pd1 Pd 0.569738(16) 0.950007(16) 0.776103(15) 0.0155 1.0000 Uani .
P1 P 0.57866(6) 0.81695(5) 0.75117(5) 0.0172 1.0000 Uani .
P2 P 0.52759(5) 1.07541(5) 0.80004(5) 0.0166 1.0000 Uani .
Cl1 Cl 0.51038(5) 0.91184(5) 0.87638(5) 0.0213 1.0000 Uani .
Cl2 Cl 0.62444(6) 0.98764(6) 0.67531(5) 0.0244 1.0000 Uani .
C1 C 0.4707(2) 0.7904(2) 0.7421(2) 0.0187 1.0000 Uani .
C2 C 0.3545(2) 0.7454(2) 0.7637(2) 0.0265 1.0000 Uani .
C3 C 0.3359(2) 0.8085(2) 0.7169(2) 0.0237 1.0000 Uani .
C4 C 0.4114(2) 0.9012(2) 0.6501(2) 0.0196 1.0000 Uani .
C5 C 0.4233(2) 0.8792(2) 0.5778(2) 0.0236 1.0000 Uani .
C6 C 0.4224(2) 0.9358(3) 0.5211(2) 0.0285 1.0000 Uani .
C7 C 0.4085(2) 1.0139(3) 0.5350(2) 0.0282 1.0000 Uani .
C8 C 0.3960(2) 1.0369(2) 0.6064(2) 0.0235 1.0000 Uani .
C9 C 0.3971(2) 0.9810(2) 0.66425(19) 0.0188 1.0000 Uani .
C10 C 0.41931(19) 1.0523(2) 0.79306(18) 0.0175 1.0000 Uani .
C11 C 0.2969(2) 0.9990(2) 0.7448(2) 0.0260 1.0000 Uani .
C12 C 0.2952(2) 1.0355(2) 0.8119(2) 0.0260 1.0000 Uani .
C13 C 0.5750(2) 1.1150(2) 0.8954(2) 0.0193 1.0000 Uani .
C14 C 0.5591(2) 1.1929(2) 0.9148(2) 0.0245 1.0000 Uani .
C15 C 0.5981(2) 1.2227(2) 0.9867(2) 0.0300 1.0000 Uani .
C16 C 0.6547(3) 1.1776(3) 1.0378(2) 0.0321 1.0000 Uani .
C17 C 0.6725(2) 1.1011(2) 1.0177(2) 0.0286 1.0000 Uani .
C18 C 0.6322(2) 1.0694(2) 0.9464(2) 0.0223 1.0000 Uani .
C19 C 0.5225(2) 1.1592(2) 0.7356(2) 0.0212 1.0000 Uani .
C20 C 0.5937(3) 1.1785(3) 0.7114(3) 0.0319 1.0000 Uani .
C21 C 0.5950(3) 1.2462(3) 0.6671(3) 0.0431 1.0000 Uani .
C22 C 0.5276(3) 1.2946(3) 0.6478(3) 0.0444 1.0000 Uani .
C23 C 0.4584(3) 1.2762(3) 0.6721(3) 0.0392 1.0000 Uani .
C24 C 0.4554(3) 1.2087(2) 0.7161(2) 0.0298 1.0000 Uani .
C25 C 0.6414(2) 0.7562(2) 0.8262(2) 0.0209 1.0000 Uani .
C26 C 0.6694(2) 0.7857(2) 0.9010(2) 0.0248 1.0000 Uani .
C27 C 0.7166(2) 0.7379(3) 0.9585(2) 0.0312 1.0000 Uani .
C28 C 0.7361(2) 0.6622(3) 0.9409(3) 0.0345 1.0000 Uani .
C29 C 0.7118(3) 0.6335(3) 0.8664(3) 0.0368 1.0000 Uani .
C30 C 0.6645(3) 0.6800(2) 0.8084(2) 0.0304 1.0000 Uani .
C31 C 0.6050(2) 0.7808(2) 0.6642(2) 0.0221 1.0000 Uani .
C32 C 0.6816(2) 0.8022(3) 0.6536(3) 0.0314 1.0000 Uani .
C33 C 0.7085(3) 0.7701(3) 0.5926(3) 0.0461 1.0000 Uani .
C34 C 0.6598(3) 0.7183(4) 0.5418(3) 0.0555 1.0000 Uani .
C35 C 0.5845(3) 0.6972(3) 0.5521(3) 0.0487 1.0000 Uani .
C36 C 0.5570(2) 0.7276(3) 0.6139(2) 0.0311 1.0000 Uani .
C37 C 0.4778(3) 0.6702(3) 0.8294(3) 0.0373 1.0000 Uani .
C38 C 0.3921(3) 1.1061(3) 0.9183(2) 0.0303 1.0000 Uani .
C39 C 0.3084(4) 0.5103(5) 0.3454(3) 0.0910 1.0000 Uani .
C40 C 0.3320(3) 0.5349(4) 0.2765(3) 0.0570 1.0000 Uani .
C41 C 0.3289(5) 0.5515(4) 1.0199(3) 0.0797 1.0000 Uani .
C42 C 0.3047(3) 0.5950(3) 0.9477(3) 0.0427 1.0000 Uani .
C43 C 0.0607(4) 0.9218(4) 0.6505(4) 0.0604 1.0000 Uani .
C44 C 0.4180(3) 0.5183(3) 0.5891(3) 0.0496 1.0000 Uani .
N1 N 0.43688(19) 0.73471(18) 0.77893(18) 0.0230 1.0000 Uani .
N2 N 0.40800(17) 0.83770(18) 0.70414(16) 0.0185 1.0000 Uani .
N3 N 0.37456(17) 1.00828(18) 0.73419(16) 0.0181 1.0000 Uani .
N4 N 0.37058(18) 1.06793(18) 0.84129(17) 0.0200 1.0000 Uani .
N5 N 0.3489(3) 0.5540(5) 0.2223(4) 0.0965 1.0000 Uani .
N6 N 0.2839(3) 0.6295(3) 0.8919(3) 0.0535 1.0000 Uani .
O1 O 0.18903(17) 0.90470(18) 0.59981(16) 0.0334 1.0000 Uani .
O2 O 0.1330(2) 0.7902(2) 0.6487(3) 0.0672 1.0000 Uani .
O3 O 0.0623(2) 0.8471(3) 0.5272(2) 0.0707 1.0000 Uani .
O4 O 0.27714(18) 0.56883(18) 0.52171(19) 0.0405 1.0000 Uani .
O5 O 0.3597(3) 0.6493(3) 0.6210(2) 0.0745 1.0000 Uani .
O6 O 0.3940(2) 0.6368(2) 0.4975(2) 0.0563 1.0000 Uani .
S1 S 0.11713(6) 0.85861(6) 0.60022(6) 0.0306 1.0000 Uani .
S2 S 0.35542(6) 0.60350(6) 0.55285(6) 0.0281 1.0000 Uani .
F1 F 0.0357(3) 0.9872(2) 0.6079(4) 0.1161 1.0000 Uani .
F2 F 0.1041(3) 0.9441(4) 0.7165(3) 0.1414 1.0000 Uani .
F3 F -0.0057(2) 0.8859(2) 0.6614(2) 0.0790 1.0000 Uani .
F4 F 0.3847(3) 0.4741(3) 0.6343(3) 0.1102 1.0000 Uani .
F5 F 0.4262(3) 0.4716(2) 0.5327(3) 0.1057 1.0000 Uani .
F6 F 0.4918(2) 0.5395(3) 0.6271(2) 0.0905 1.0000 Uani .
H21 H 0.3183 0.7138 0.7835 0.0332 1.0000 Uiso R
H31 H 0.2840 0.8292 0.6956 0.0301 1.0000 Uiso R
H51 H 0.4314 0.8259 0.5675 0.0295 1.0000 Uiso R
H61 H 0.4309 0.9209 0.4732 0.0338 1.0000 Uiso R
H71 H 0.4068 1.0521 0.4952 0.0337 1.0000 Uiso R
H81 H 0.3863 1.0906 0.6159 0.0304 1.0000 Uiso R
H111 H 0.2540 0.9722 0.7097 0.0309 1.0000 Uiso R
H121 H 0.2515 1.0387 0.8358 0.0314 1.0000 Uiso R
H141 H 0.5223 1.2247 0.8796 0.0305 1.0000 Uiso R
H151 H 0.5852 1.2735 1.0007 0.0353 1.0000 Uiso R
H161 H 0.6817 1.1991 1.0863 0.0390 1.0000 Uiso R
H171 H 0.7119 1.0708 1.0522 0.0350 1.0000 Uiso R
H181 H 0.6439 1.0175 0.9330 0.0269 1.0000 Uiso R
H201 H 0.6401 1.1455 0.7253 0.0414 1.0000 Uiso R
H211 H 0.6421 1.2594 0.6505 0.0555 1.0000 Uiso R
H221 H 0.5295 1.3403 0.6181 0.0533 1.0000 Uiso R
H231 H 0.4133 1.3097 0.6589 0.0466 1.0000 Uiso R
H241 H 0.4078 1.1968 0.7333 0.0364 1.0000 Uiso R
H261 H 0.6556 0.8381 0.9129 0.0296 1.0000 Uiso R
H271 H 0.7358 0.7574 1.0097 0.0374 1.0000 Uiso R
H281 H 0.7671 0.6294 0.9804 0.0421 1.0000 Uiso R
H291 H 0.7269 0.5828 0.8543 0.0447 1.0000 Uiso R
H301 H 0.6476 0.6608 0.7570 0.0383 1.0000 Uiso R
H321 H 0.7143 0.8381 0.6881 0.0402 1.0000 Uiso R
H331 H 0.7599 0.7838 0.5855 0.0590 1.0000 Uiso R
H341 H 0.6784 0.6973 0.5004 0.0685 1.0000 Uiso R
H351 H 0.5514 0.6625 0.5168 0.0584 1.0000 Uiso R
H361 H 0.5062 0.7121 0.6218 0.0382 1.0000 Uiso R
H371 H 0.4366 0.6394 0.8443 0.0589 1.0000 Uiso R
H372 H 0.5141 0.6927 0.8748 0.0590 1.0000 Uiso R
H373 H 0.5075 0.6377 0.8008 0.0589 1.0000 Uiso R
H381 H 0.3469 1.1011 0.9425 0.0488 1.0000 Uiso R
H382 H 0.4034 1.1611 0.9123 0.0492 1.0000 Uiso R
H383 H 0.4397 1.0806 0.9510 0.0491 1.0000 Uiso R
H391 H 0.3529 0.5181 0.3898 0.1344 1.0000 Uiso R
H392 H 0.2629 0.5421 0.3508 0.1342 1.0000 Uiso R
H393 H 0.2930 0.4549 0.3410 0.1342 1.0000 Uiso R
H411 H 0.3846 0.5354 1.0256 0.1112 1.0000 Uiso R
H412 H 0.3251 0.5848 1.0630 0.1110 1.0000 Uiso R
H413 H 0.2950 0.5059 1.0174 0.1116 1.0000 Uiso R

loop_
_atom_site_aniso_label
_atom_site_aniso_U_11
_atom_site_aniso_U_22
_atom_site_aniso_U_33
_atom_site_aniso_U_23
_atom_site_aniso_U_13
_atom_site_aniso_U_12
Pd1 0.01771(11) 0.01586(11) 0.01376(11) -0.00004(12) 0.00517(9) -0.00029(12)
P1 0.0184(4) 0.0171(4) 0.0165(4) -0.0014(3) 0.0048(3) 0.0003(4)
P2 0.0180(4) 0.0162(4) 0.0156(4) 0.0008(3) 0.0044(3) -0.0002(3)
Cl1 0.0280(4) 0.0208(4) 0.0174(4) 0.0010(3) 0.0099(3) -0.0010(4)
Cl2 0.0286(5) 0.0271(5) 0.0207(4) 0.0029(4) 0.0124(4) -0.0007(4)
C1 0.0195(17) 0.0210(18) 0.0169(16) -0.0043(14) 0.0067(14) 0.0001(14)
C2 0.027(2) 0.029(2) 0.027(2) -0.0057(16) 0.0127(16) -0.0061(16)
C3 0.0158(17) 0.031(2) 0.0250(19) -0.0040(16) 0.0065(14) -0.0041(15)
C4 0.0162(16) 0.027(2) 0.0158(17) 0.0026(14) 0.0032(13) -0.0026(14)
C5 0.0189(18) 0.033(2) 0.0185(18) -0.0045(15) 0.0038(14) 0.0012(16)
C6 0.0235(18) 0.048(3) 0.0141(17) -0.0038(16) 0.0046(14) -0.0031(18)
C7 0.0236(19) 0.042(2) 0.0180(18) 0.0070(17) 0.0024(15) -0.0043(17)
C8 0.0215(17) 0.030(2) 0.0181(17) 0.0059(15) 0.0017(14) -0.0030(15)
C9 0.0145(16) 0.0295(19) 0.0118(15) -0.0003(14) 0.0018(13) 0.0016(14)
C10 0.0195(15) 0.0175(16) 0.0157(15) 0.0035(15) 0.0048(12) 0.0010(15)
C11 0.0186(18) 0.033(2) 0.0251(19) 0.0054(16) 0.0036(15) -0.0034(16)
C12 0.0210(17) 0.034(2) 0.0254(19) 0.0011(16) 0.0099(15) 0.0006(16)
C13 0.0166(16) 0.0201(17) 0.0219(18) -0.0017(14) 0.0057(14) -0.0026(14)
C14 0.0229(18) 0.0208(19) 0.028(2) -0.0017(15) 0.0028(15) 0.0016(15)
C15 0.031(2) 0.025(2) 0.035(2) -0.0115(17) 0.0086(18) -0.0029(17)
C16 0.033(2) 0.039(2) 0.024(2) -0.0110(18) 0.0064(17) -0.0105(19)
C17 0.029(2) 0.031(2) 0.023(2) 0.0026(17) 0.0012(16) 0.0002(17)
C18 0.0236(18) 0.0198(18) 0.0234(18) -0.0022(14) 0.0054(15) -0.0037(14)
C19 0.0257(18) 0.0201(18) 0.0175(17) 0.0016(14) 0.0047(15) -0.0019(15)
C20 0.031(2) 0.027(2) 0.042(2) 0.0044(19) 0.0170(19) -0.0010(17)
C21 0.050(3) 0.039(3) 0.049(3) 0.008(2) 0.029(2) -0.010(2)
C22 0.061(3) 0.031(2) 0.042(3) 0.019(2) 0.015(2) -0.004(2)
C23 0.042(3) 0.032(2) 0.042(3) 0.018(2) 0.006(2) 0.0089(19)
C24 0.030(2) 0.029(2) 0.031(2) 0.0070(17) 0.0095(17) 0.0036(17)
C25 0.0210(18) 0.0163(17) 0.0257(19) 0.0035(14) 0.0062(15) 0.0007(14)
C26 0.0250(19) 0.0227(19) 0.0252(19) -0.0024(15) 0.0032(15) -0.0017(15)
C27 0.030(2) 0.033(2) 0.027(2) 0.0047(18) -0.0006(17) -0.0043(18)
C28 0.024(2) 0.037(2) 0.039(2) 0.016(2) 0.0026(18) 0.0061(18)
C29 0.038(2) 0.027(2) 0.047(3) 0.008(2) 0.014(2) 0.0120(19)
C30 0.036(2) 0.024(2) 0.032(2) -0.0026(17) 0.0088(18) 0.0079(17)
C31 0.0240(19) 0.0234(19) 0.0202(18) -0.0030(15) 0.0074(15) 0.0029(15)
C32 0.027(2) 0.032(2) 0.037(2) -0.0075(18) 0.0110(18) -0.0015(17)
C33 0.033(2) 0.060(3) 0.055(3) -0.005(3) 0.030(2) 0.004(2)
C34 0.052(3) 0.078(4) 0.044(3) -0.029(3) 0.025(3) 0.001(3)
C35 0.041(3) 0.064(4) 0.041(3) -0.030(3) 0.010(2) -0.002(2)
C36 0.025(2) 0.039(2) 0.031(2) -0.0108(18) 0.0086(17) 0.0036(18)
C37 0.036(2) 0.026(2) 0.053(3) 0.018(2) 0.018(2) -0.0002(18)
C38 0.034(2) 0.036(2) 0.027(2) -0.0089(17) 0.0173(18) -0.0079(18)
C39 0.057(4) 0.173(8) 0.041(3) -0.011(4) 0.007(3) 0.020(5)
C40 0.034(3) 0.081(5) 0.051(3) -0.024(3) 0.000(2) -0.004(3)
C41 0.127(6) 0.053(4) 0.044(3) -0.007(3) -0.009(3) -0.004(4)
C42 0.051(3) 0.032(3) 0.046(3) -0.013(2) 0.013(2) -0.018(2)
C43 0.049(3) 0.058(4) 0.081(4) -0.020(3) 0.031(3) -0.004(3)
C44 0.049(3) 0.055(3) 0.050(3) 0.013(3) 0.021(3) 0.016(3)
N1 0.0300(17) 0.0194(16) 0.0221(16) -0.0003(13) 0.0110(13) -0.0039(13)
N2 0.0171(14) 0.0232(16) 0.0155(14) -0.0041(12) 0.0047(11) -0.0028(12)
N3 0.0173(14) 0.0221(16) 0.0149(14) 0.0019(12) 0.0038(11) -0.0004(12)
N4 0.0219(15) 0.0233(17) 0.0164(14) 0.0004(12) 0.0078(11) 0.0007(12)
N5 0.062(3) 0.146(6) 0.081(4) -0.005(4) 0.016(3) -0.043(4)
N6 0.062(3) 0.046(3) 0.055(3) -0.003(2) 0.018(2) -0.026(2)
O1 0.0290(15) 0.0379(17) 0.0320(16) -0.0031(13) 0.0043(12) -0.0098(13)
O2 0.046(2) 0.045(2) 0.115(4) 0.032(2) 0.028(2) 0.0062(17)
O3 0.045(2) 0.111(4) 0.051(2) -0.027(2) -0.0011(18) -0.028(2)
O4 0.0291(15) 0.0386(19) 0.056(2) 0.0017(15) 0.0142(14) -0.0061(13)
O5 0.073(3) 0.079(3) 0.068(3) -0.046(2) 0.009(2) 0.018(2)
O6 0.0389(19) 0.069(3) 0.064(2) 0.030(2) 0.0169(17) -0.0093(18)
S1 0.0251(5) 0.0307(5) 0.0347(6) -0.0067(4) 0.0043(4) -0.0050(4)
S2 0.0300(5) 0.0250(5) 0.0312(5) -0.0031(4) 0.0109(4) 0.0014(4)
F1 0.093(3) 0.043(2) 0.229(6) -0.001(3) 0.071(4) 0.014(2)
F2 0.096(3) 0.232(6) 0.116(4) -0.133(4) 0.063(3) -0.067(4)
F3 0.0500(19) 0.086(3) 0.117(3) -0.006(2) 0.050(2) -0.0012(19)
F4 0.103(3) 0.108(4) 0.127(4) 0.085(3) 0.041(3) 0.029(3)
F5 0.128(4) 0.073(3) 0.120(4) -0.021(3) 0.038(3) 0.056(3)
F6 0.054(2) 0.099(3) 0.103(3) 0.020(3) -0.014(2) 0.027(2)

loop_
_atom_type_symbol
_atom_type_scat_dispersion_real
_atom_type_scat_dispersion_imag
_atom_type_scat_Cromer_Mann_a1
_atom_type_scat_Cromer_Mann_b1
_atom_type_scat_Cromer_Mann_a2
_atom_type_scat_Cromer_Mann_b2
_atom_type_scat_Cromer_Mann_a3
_atom_type_scat_Cromer_Mann_b3
_atom_type_scat_Cromer_Mann_a4
_atom_type_scat_Cromer_Mann_b4
_atom_type_scat_Cromer_Mann_c
_atom_type_scat_source
C 0.0033 0.0016 2.3100 20.8439 1.0200 10.2075 1.5886 0.5687 0.8650 51.6512 0.2156 'International Tables Vol C 4.2.6.8 and 6.1.1.4'
H 0.0000 0.0000 0.4930 10.5109 0.3229 26.1257 0.1402 3.1424 0.0408 57.7998 0.0030 'International Tables Vol C 4.2.6.8 and 6.1.1.4'
N 0.0061 0.0033 12.2126 0.0057 3.1322 9.8933 2.0125 28.9975 1.1663 0.5826 -11.5290 'International Tables Vol C 4.2.6.8 and 6.1.1.4'
O 0.0106 0.0060 3.0485 13.2771 2.2868 5.7011 1.5463 0.3239 0.8670 32.9089 0.2508 'International Tables Vol C 4.2.6.8 and 6.1.1.4'
P 0.1023 0.0942 6.4345 1.9067 4.1791 27.1570 1.7800 0.5260 1.4908 68.1645 1.1149 'International Tables Vol C 4.2.6.8 and 6.1.1.4'
Cl 0.1484 0.1585 11.4604 0.0104 7.1964 1.1662 6.2556 18.5194 1.6455 47.7784 -9.5574 'International Tables Vol C 4.2.6.8 and 6.1.1.4'
Pd -0.9988 1.0072 19.3319 0.6987 15.5017 7.9893 5.2954 25.2052 0.6058 76.8986 5.2659 'International Tables Vol C 4.2.6.8 and 6.1.1.4'
S 0.1246 0.1234 6.9053 1.4679 5.2034 22.2151 1.4379 0.2536 1.5863 56.1720 0.8669 'International Tables Vol C 4.2.6.8 and 6.1.1.4'
F 0.0171 0.0103 3.5392 10.2825 2.6412 4.2944 1.5170 0.2615 1.0243 26.1476 0.2776 'International Tables Vol C 4.2.6.8 and 6.1.1.4'

loop_
_geom_angle_atom_site_label_1
_geom_angle_atom_site_label_2
_geom_angle_atom_site_label_3
_geom_angle
_geom_angle_publ_flag
P1 Pd1 P2 165.72(3) yes
P1 Pd1 Cl1 86.31(3) yes
P2 Pd1 Cl1 84.62(3) yes
P1 Pd1 Cl2 93.71(3) yes
P2 Pd1 Cl2 95.05(3) yes
Cl1 Pd1 Cl2 178.38(4) yes
Pd1 P1 C1 98.34(12) yes
Pd1 P1 C25 117.80(13) yes
C1 P1 C25 108.75(17) yes
Pd1 P1 C31 122.25(13) yes
C1 P1 C31 106.36(16) yes
C25 P1 C31 102.34(17) yes
Pd1 P2 C10 97.93(12) yes
Pd1 P2 C13 114.94(12) yes
C10 P2 C13 110.62(15) yes
Pd1 P2 C19 125.02(12) yes
C10 P2 C19 103.02(17) yes
C13 P2 C19 104.06(17) yes
P1 C1 N1 130.6(3) yes
P1 C1 N2 122.3(3) yes
N1 C1 N2 106.1(3) yes
C3 C2 N1 107.8(3) yes
C3 C2 H21 127.2 no
N1 C2 H21 125.0 no
C2 C3 N2 107.3(3) yes
C2 C3 H31 127.3 no
N2 C3 H31 125.4 no
C5 C4 C9 119.3(3) yes
C5 C4 N2 116.6(3) yes
C9 C4 N2 123.9(3) yes
C4 C5 C6 120.2(4) yes
C4 C5 H51 119.7 no
C6 C5 H51 120.1 no
C5 C6 C7 120.5(3) yes
C5 C6 H61 119.8 no
C7 C6 H61 119.7 no
C6 C7 C8 120.2(4) yes
C6 C7 H71 119.7 no
C8 C7 H71 120.1 no
C7 C8 C9 120.2(4) yes
C7 C8 H81 120.2 no
C9 C8 H81 119.6 no
C4 C9 C8 119.6(3) yes
C4 C9 N3 123.2(3) yes
C8 C9 N3 116.8(3) yes
P2 C10 N3 122.1(2) yes
P2 C10 N4 131.5(3) yes
N3 C10 N4 106.3(3) yes
C12 C11 N3 106.8(3) yes
C12 C11 H111 128.6 no
N3 C11 H111 124.7 no
C11 C12 N4 107.8(3) yes
C11 C12 H121 127.6 no
N4 C12 H121 124.6 no
P2 C13 C14 120.4(3) yes
P2 C13 C18 119.1(3) yes
C14 C13 C18 120.3(3) yes
C13 C14 C15 119.4(4) yes
C13 C14 H141 120.5 no
C15 C14 H141 120.1 no
C14 C15 C16 120.6(4) yes
C14 C15 H151 119.2 no
C16 C15 H151 120.2 no
C15 C16 C17 120.2(4) yes
C15 C16 H161 119.6 no
C17 C16 H161 120.2 no
C16 C17 C18 120.1(4) yes
C16 C17 H171 120.1 no
C18 C17 H171 119.8 no
C17 C18 C13 119.4(3) yes
C17 C18 H181 120.0 no
C13 C18 H181 120.6 no
P2 C19 C20 117.2(3) yes
P2 C19 C24 122.9(3) yes
C20 C19 C24 119.5(4) yes
C19 C20 C21 119.4(4) yes
C19 C20 H201 120.1 no
C21 C20 H201 120.5 no
C20 C21 C22 120.4(4) yes
C20 C21 H211 120.0 no
C22 C21 H211 119.6 no
C21 C22 C23 120.1(4) yes
C21 C22 H221 119.5 no
C23 C22 H221 120.4 no
C22 C23 C24 120.7(4) yes
C22 C23 H231 119.3 no
C24 C23 H231 120.1 no
C23 C24 C19 119.9(4) yes
C23 C24 H241 120.2 no
C19 C24 H241 120.0 no
P1 C25 C26 120.3(3) yes
P1 C25 C30 120.1(3) yes
C26 C25 C30 119.5(3) yes
C25 C26 C27 119.7(4) yes
C25 C26 H261 119.9 no
C27 C26 H261 120.4 no
C26 C27 C28 120.0(4) yes
C26 C27 H271 120.4 no
C28 C27 H271 119.6 no
C27 C28 C29 120.8(4) yes
C27 C28 H281 119.8 no
C29 C28 H281 119.4 no
C28 C29 C30 120.0(4) yes
C28 C29 H291 120.6 no
C30 C29 H291 119.4 no
C25 C30 C29 119.8(4) yes
C25 C30 H301 119.7 no
C29 C30 H301 120.5 no
P1 C31 C32 116.7(3) yes
P1 C31 C36 122.9(3) yes
C32 C31 C36 120.1(4) yes
C31 C32 C33 119.4(4) yes
C31 C32 H321 120.0 no
C33 C32 H321 120.6 no
C32 C33 C34 120.3(4) yes
C32 C33 H331 119.7 no
C34 C33 H331 120.0 no
C33 C34 C35 120.4(4) yes
C33 C34 H341 119.6 no
C35 C34 H341 120.0 no
C34 C35 C36 120.2(4) yes
C34 C35 H351 119.8 no
C36 C35 H351 120.0 no
C31 C36 C35 119.6(4) yes
C31 C36 H361 120.1 no
C35 C36 H361 120.3 no
N1 C37 H371 107.5 no
N1 C37 H372 109.2 no
H371 C37 H372 110.1 no
N1 C37 H373 109.3 no
H371 C37 H373 109.9 no
H372 C37 H373 110.7 no
N4 C38 H381 108.9 no
N4 C38 H382 109.5 no
H381 C38 H382 109.5 no
N4 C38 H383 110.2 no
H381 C38 H383 109.2 no
H382 C38 H383 109.6 no
C40 C39 H391 109.5 no
C40 C39 H392 108.2 no
H391 C39 H392 109.4 no
C40 C39 H393 109.5 no
H391 C39 H393 110.1 no
H392 C39 H393 110.1 no
C39 C40 N5 178.8(6) yes
C42 C41 H411 107.5 no
C42 C41 H412 110.2 no
H411 C41 H412 109.3 no
C42 C41 H413 109.0 no
H411 C41 H413 109.8 no
H412 C41 H413 110.9 no
C41 C42 N6 178.1(6) yes
S1 C43 F1 110.0(5) yes
S1 C43 F2 111.7(4) yes
F1 C43 F2 107.8(6) yes
S1 C43 F3 111.4(4) yes
F1 C43 F3 106.9(5) yes
F2 C43 F3 108.8(5) yes
S2 C44 F4 111.7(4) yes
S2 C44 F5 111.6(4) yes
F4 C44 F5 105.2(5) yes
S2 C44 F6 111.6(4) yes
F4 C44 F6 109.4(5) yes
F5 C44 F6 107.1(5) yes
C37 N1 C2 121.9(3) yes
C37 N1 C1 128.2(3) yes
C2 N1 C1 110.0(3) yes
C4 N2 C3 123.2(3) yes
C4 N2 C1 127.5(3) yes
C3 N2 C1 108.7(3) yes
C9 N3 C11 122.0(3) yes
C9 N3 C10 128.1(3) yes
C11 N3 C10 109.5(3) yes
C38 N4 C12 122.0(3) yes
C38 N4 C10 128.2(3) yes
C12 N4 C10 109.5(3) yes
C43 S1 O1 103.2(2) yes
C43 S1 O2 103.3(3) yes
O1 S1 O2 113.6(2) yes
C43 S1 O3 102.9(3) yes
O1 S1 O3 116.1(2) yes
O2 S1 O3 115.3(3) yes
C44 S2 O4 102.7(2) yes
C44 S2 O5 102.9(3) yes
O4 S2 O5 114.0(2) yes
C44 S2 O6 103.6(2) yes
O4 S2 O6 115.5(2) yes
O5 S2 O6 115.6(3) yes

loop_
_geom_bond_atom_site_label_1
_geom_bond_atom_site_label_2
_geom_bond_distance
_geom_bond_publ_flag
Pd1 P1 2.2880(9) yes
Pd1 P2 2.2918(9) yes
Pd1 Cl1 2.3138(9) yes
Pd1 Cl2 2.2723(9) yes
P1 C1 1.839(4) yes
P1 C25 1.799(4) yes
P1 C31 1.796(4) yes
P2 C10 1.836(3) yes
P2 C13 1.805(4) yes
P2 C19 1.796(4) yes
C1 N1 1.338(4) yes
C1 N2 1.361(4) yes
C2 C3 1.332(6) yes
C2 N1 1.359(5) yes
C2 H21 0.935 no
C3 N2 1.374(4) yes
C3 H31 0.930 no
C4 C5 1.384(5) yes
C4 C9 1.394(5) yes
C4 N2 1.439(4) yes
C5 C6 1.375(5) yes
C5 H51 0.929 no
C6 C7 1.364(6) yes
C6 H61 0.923 no
C7 C8 1.377(5) yes
C7 H71 0.945 no
C8 C9 1.382(5) yes
C8 H81 0.937 no
C9 N3 1.445(4) yes
C10 N3 1.347(4) yes
C10 N4 1.338(4) yes
C11 C12 1.337(5) yes
C11 N3 1.371(4) yes
C11 H111 0.945 no
C12 N4 1.363(5) yes
C12 H121 0.929 no
C13 C14 1.394(5) yes
C13 C18 1.382(5) yes
C14 C15 1.374(5) yes
C14 H141 0.933 no
C15 C16 1.371(6) yes
C15 H151 0.928 no
C16 C17 1.383(6) yes
C16 H161 0.940 no
C17 C18 1.384(5) yes
C17 H171 0.937 no
C18 H181 0.936 no
C19 C20 1.399(5) yes
C19 C24 1.378(5) yes
C20 C21 1.381(6) yes
C20 H201 0.940 no
C21 C22 1.370(7) yes
C21 H211 0.934 no
C22 C23 1.366(6) yes
C22 H221 0.933 no
C23 C24 1.379(6) yes
C23 H231 0.928 no
C24 H241 0.942 no
C25 C26 1.382(5) yes
C25 C30 1.393(5) yes
C26 C27 1.383(5) yes
C26 H261 0.946 no
C27 C28 1.367(6) yes
C27 H271 0.942 no
C28 C29 1.365(6) yes
C28 H281 0.941 no
C29 C30 1.379(6) yes
C29 H291 0.926 no
C30 H301 0.939 no
C31 C32 1.391(5) yes
C31 C36 1.377(5) yes
C32 C33 1.371(6) yes
C32 H321 0.935 no
C33 C34 1.370(7) yes
C33 H331 0.931 no
C34 C35 1.368(7) yes
C34 H341 0.929 no
C35 C36 1.376(6) yes
C35 H351 0.933 no
C36 H361 0.935 no
C37 N1 1.465(5) yes
C37 H371 0.950 no
C37 H372 0.961 no
C37 H373 0.958 no
C38 N4 1.466(5) yes
C38 H381 0.959 no
C38 H382 0.953 no
C38 H383 0.968 no
C39 C40 1.424(9) yes
C39 H391 0.954 no
C39 H392 0.956 no
C39 H393 0.962 no
C40 N5 1.106(7) yes
C41 C42 1.439(8) yes
C41 H411 0.957 no
C41 H412 0.956 no
C41 H413 0.949 no
C42 N6 1.122(6) yes
C43 S1 1.790(6) yes
C43 F1 1.340(8) yes
C43 F2 1.274(7) yes
C43 F3 1.322(6) yes
C44 S2 1.800(5) yes
C44 F4 1.306(6) yes
C44 F5 1.298(6) yes
C44 F6 1.311(6) yes
O1 S1 1.436(3) yes
O2 S1 1.417(4) yes
O3 S1 1.406(4) yes
O4 S2 1.424(3) yes
O5 S2 1.412(4) yes
O6 S2 1.408(3) yes
